data_7720162
loop_
_publ_author_name
'Rich, David'
'Rai, Khusbu'
'Upreti, Dinesh'
'Hu, Jin'
'Wang, Fei'
'Wang, Jian'

_publ_section_title
;
 Synthesis, crystal growth, and optical and magnetic properties of three
 bimetallic thiocyanates TBi(SCN)<sub>5</sub> (T = Mn, Cd) and
 FeBi(SCN)<sub>6</sub>.
;
_journal_issue 9
_journal_name_full 'Dalton transactions (Cambridge, England : 2003)'
_journal_page_first 3909
_journal_page_last 3916
_journal_paper_doi 10.1039/d5dt02869h
_journal_volume 55
_journal_year 2026
_chemical_formula_moiety 'Bi C5 Cd N5 S5'
_chemical_formula_sum 'C5 Bi Cd N5 S5'
_chemical_formula_weight 611.78
_space_group_crystal_system triclinic
_space_group_IT_number 2
_space_group_name_Hall '-P 1'
_space_group_name_H-M_alt 'P -1'
_atom_sites_solution_primary dual
_audit_creation_date 2026-01-06
_audit_creation_method
;
Olex2 1.5
(compiled 2025.07.13 svn.rb7424aed for OlexSys, GUI svn.r7314)
;
_audit_update_record
;
2026-01-07 deposited with the CCDC.	2026-01-30 downloaded from the CCDC.
;
_cell_angle_alpha 73.312(6)
_cell_angle_beta 67.963(6)
_cell_angle_gamma 87.879(6)
_cell_formula_units_Z 2
_cell_length_a 8.1528(5)
_cell_length_b 9.4088(7)
_cell_length_c 10.9513(8)
_cell_measurement_reflns_used 3682
_cell_measurement_temperature 293(2)
_cell_measurement_theta_max 19.9570
_cell_measurement_theta_min 2.0930
_cell_volume 743.51(10)
_computing_cell_refinement 'CrysAlisPro 1.171.43.144a (Rigaku OD, 2024)'
_computing_data_collection 'CrysAlisPro system (CCD 43.144a 64-bit (release 23-01-2025))'
_computing_data_reduction 'CrysAlisPro 1.171.43.144a (Rigaku OD, 2024)'
_computing_molecular_graphics 'Olex2 1.5 (Dolomanov et al., 2009)'
_computing_publication_material 'Olex2 1.5 (Dolomanov et al., 2009)'
_computing_structure_refinement 'XL  (Sheldrick, 2008)'
_computing_structure_solution 'SHELXT 2018/2 (Sheldrick, 2018)'
_diffrn_ambient_temperature 293(2)
_diffrn_detector 'Hybrid Pixel Array Detector'
_diffrn_detector_area_resol_mean 10.0000
_diffrn_measured_fraction_theta_full 0.993
_diffrn_measured_fraction_theta_max 0.991
_diffrn_measurement_details
;
List of Runs (angles in degrees, time in seconds):

  # Type    Start    End  Width  t~exp~   \w     \q     \k     \f   Frames
#--------------------------------------------------------------------------
  1  \w    -26.00  49.00   0.50   12.00    --   20.00  54.00 -40.02  150
  2  \w     69.00 108.00   0.50   12.00    --   20.00  54.00 -40.02   78
  3  \w    -73.00 -19.00   0.50   12.00    --   20.00  54.00  62.92  108
  4  \w      2.00 110.00   0.50   12.00    --   20.00  54.00  62.92  216
  5  \w    -73.00 108.00   0.50   12.00    --   20.00  54.00 120.00  362
  6  \w    -60.00  49.00   0.50   12.00    --   20.00  54.00   0.00  218
  7  \w     63.00 108.00   0.50   12.00    --   20.00  54.00   0.00   90
  8  \w    -71.00 -38.00   0.50   12.00    --   20.00  54.00 -90.00   66
  9  \w    -30.00  49.00   0.50   12.00    --   20.00  54.00 -90.00  158
 10  \w     69.00 110.00   0.50   12.00    --   20.00  54.00 -90.00   82
 11  \w    -55.00 -29.00   0.50   12.00    --   20.00  54.00  30.00   52
 12  \w     -3.00  50.00   0.50   12.00    --   20.00  54.00  30.00  106
 13  \w     85.00 110.00   0.50   12.00    --   20.00  54.00  30.00   50
 14  \w    -48.00 -23.00   0.50   12.00    --   20.00  54.00  90.00   50
 15  \w    -20.00   6.00   0.50   12.00    --   20.00  54.00  90.00   52
 16  \w     85.00 110.00   0.50   12.00    --   20.00  54.00  90.00   50
 17  \w    -68.00 -18.00   0.50   12.00    --   20.00  54.00 -60.00  100
 18  \w     30.00  58.00   0.50   12.00    --   20.00  54.00 -60.00   56
 19  \w     62.00 109.00   0.50   12.00    --   20.00  54.00 -60.00   94
 20  \w    -72.00 -40.00   0.50   12.00    --   20.00  54.00-120.00   64
 21  \w    -30.00 110.00   0.50   12.00    --   20.00  54.00-120.00  280
 22  \w    -70.00 109.00   0.50   12.00    --   20.00  54.00-174.13  358
 23  \w    -33.00  -8.00   0.50   12.00    --   20.00  54.00 162.35   50
 24  \w      4.00  43.00   0.50   12.00    --   20.00  54.00 162.35   78
 25  \w     83.00 108.00   0.50   12.00    --   20.00  54.00 162.35   50
 26  \w    -56.00 -31.00   0.50   12.00    --   20.00  54.00 -40.02   50
;
_diffrn_measurement_device 'two-circle diffractometer'
_diffrn_measurement_device_type 'XtaLAB Mini II'
_diffrn_measurement_method '\w scans'
_diffrn_orient_matrix_type 'CrysAlisPro convention (1999,Acta A55,543-557)'
_diffrn_orient_matrix_UB_11 -0.0125247000
_diffrn_orient_matrix_UB_12 -0.0369973000
_diffrn_orient_matrix_UB_13 0.0695044000
_diffrn_orient_matrix_UB_21 0.0928695000
_diffrn_orient_matrix_UB_22 0.0082165000
_diffrn_orient_matrix_UB_23 -0.0174240000
_diffrn_orient_matrix_UB_31 -0.0091582000
_diffrn_orient_matrix_UB_32 0.0692619000
_diffrn_orient_matrix_UB_33 0.0146024000
_diffrn_radiation_monochromator graphite
_diffrn_radiation_probe x-ray
_diffrn_radiation_type 'Mo K\a'
_diffrn_radiation_wavelength 0.71073
_diffrn_reflns_av_R_equivalents 0.0737
_diffrn_reflns_av_unetI/netI 0.0728
_diffrn_reflns_Laue_measured_fraction_full 0.993
_diffrn_reflns_Laue_measured_fraction_max 0.991
_diffrn_reflns_limit_h_max 10
_diffrn_reflns_limit_h_min -10
_diffrn_reflns_limit_k_max 11
_diffrn_reflns_limit_k_min -11
_diffrn_reflns_limit_l_max 13
_diffrn_reflns_limit_l_min -13
_diffrn_reflns_number 16523
_diffrn_reflns_point_group_measured_fraction_full 0.993
_diffrn_reflns_point_group_measured_fraction_max 0.991
_diffrn_reflns_theta_full 25.242
_diffrn_reflns_theta_max 26.372
_diffrn_reflns_theta_min 2.267
_diffrn_source 'fine-focus sealed X-ray tube'
_diffrn_source_type 'Rigaku (Mo) X-ray Source'
_exptl_absorpt_coefficient_mu 13.933
_exptl_absorpt_correction_T_max 1.00000
_exptl_absorpt_correction_T_min 0.93595
_exptl_absorpt_correction_type multi-scan
_exptl_absorpt_process_details
;
CrysAlisPro 1.171.43.144a (Rigaku Oxford Diffraction, 2024)
Empirical absorption correction using spherical harmonics,
implemented in SCALE3 ABSPACK scaling algorithm.
;
_exptl_crystal_colour 'clear orange'
_exptl_crystal_colour_lustre clear
_exptl_crystal_colour_primary orange
_exptl_crystal_density_diffrn 2.733
_exptl_crystal_description plate
_exptl_crystal_F_000 552
_refine_diff_density_max 1.318
_refine_diff_density_min -1.093
_refine_diff_density_rms 0.220
_refine_ls_extinction_method none
_refine_ls_goodness_of_fit_ref 1.040
_refine_ls_hydrogen_treatment undef
_refine_ls_matrix_type full
_refine_ls_number_parameters 154
_refine_ls_number_reflns 3020
_refine_ls_number_restraints 0
_refine_ls_restrained_S_all 1.040
_refine_ls_R_factor_all 0.0771
_refine_ls_R_factor_gt 0.0456
_refine_ls_shift/su_max 0.000
_refine_ls_shift/su_mean 0.000
_refine_ls_structure_factor_coef Fsqd
_refine_ls_weighting_details 'w=1/[\s^2^(Fo^2^)+(0.0373P)^2^] where P=(Fo^2^+2Fc^2^)/3'
_refine_ls_weighting_scheme calc
_refine_ls_wR_factor_gt 0.0816
_refine_ls_wR_factor_ref 0.0894
_reflns_Friedel_coverage 0.000
_reflns_number_gt 2205
_reflns_number_total 3020
_reflns_threshold_expression 'I > 2\s(I)'
_cod_data_source_file d5dt02869h2.cif
_cod_data_source_block 3
_cod_depositor_comments 'Adding full bibliography for 7720161--7720162.cif.'
_cod_database_code 7720162
_shelx_shelxl_version_number 2019/1
_chemical_oxdiff_formula BiCd(SCN)5
_shelx_space_group_comment
;
The symmetry employed for this shelxl refinement is uniquely defined
by the following loop, which should always be used as a source of
symmetry information in preference to the above space-group names.
They are only intended as comments.
;
_olex2_refinement_description
;
;
_olex2_submission_special_instructions 'No special instructions were received'
_oxdiff_exptl_absorpt_empirical_details
;
Empirical correction (ABSPACK) includes:
- Absorption correction using spherical harmonics
- Frame scaling
;
_oxdiff_exptl_absorpt_empirical_full_max 1.178
_oxdiff_exptl_absorpt_empirical_full_min 0.880

loop_
_space_group_symop_operation_xyz
'x, y, z'
'-x, -y, -z'

loop_
_atom_site_label
_atom_site_type_symbol
_atom_site_fract_x
_atom_site_fract_y
_atom_site_fract_z
_atom_site_U_iso_or_equiv
_atom_site_adp_type
_atom_site_occupancy
_atom_site_site_symmetry_order
_atom_site_calc_flag
_atom_site_refinement_flags_posn
_atom_site_refinement_flags_adp
_atom_site_refinement_flags_occupancy
_atom_site_disorder_assembly
_atom_site_disorder_group
Bi1 Bi 0.90438(5) 0.86327(4) 0.21618(4) 0.03619(14) Uani 1 1 d . . . . .
Cd1 Cd 0.57432(9) 0.62808(8) 0.82025(7) 0.0390(2) Uani 1 1 d . . . . .
S1 S 0.7360(4) 1.0194(3) 0.9987(3) 0.0469(7) Uani 1 1 d . . . . .
S5 S 1.0998(4) 0.7348(4) 0.3607(3) 0.0567(8) Uani 1 1 d . . . . .
S3 S 0.4132(4) 0.2808(4) 0.6010(3) 0.0609(9) Uani 1 1 d . . . . .
S2 S 0.1661(5) 0.9449(4) 0.6231(4) 0.0707(10) Uani 1 1 d . . . . .
S4 S 1.0350(4) 0.3565(5) 0.9243(5) 0.1002(16) Uani 1 1 d . . . . .
N4 N 0.6892(11) 0.4341(9) 0.9572(8) 0.036(2) Uani 1 1 d . . . . .
N5 N 0.8285(12) 0.6717(9) 0.6236(9) 0.048(2) Uani 1 1 d . . . . .
N3 N 0.4775(12) 0.4416(10) 0.7603(10) 0.054(3) Uani 1 1 d . . . . .
N1 N 0.6731(12) 0.7914(10) 0.8974(10) 0.056(3) Uani 1 1 d . . . . .
N2 N 0.4086(13) 0.7896(10) 0.7291(10) 0.060(3) Uani 1 1 d . . . . .
C1 C 0.7000(12) 0.8823(10) 0.9400(10) 0.035(2) Uani 1 1 d . . . . .
C3 C 0.4496(13) 0.3746(11) 0.6970(10) 0.043(3) Uani 1 1 d . . . . .
C2 C 0.3095(15) 0.8512(12) 0.6880(11) 0.044(3) Uani 1 1 d . . . . .
C5 C 0.9379(15) 0.6994(11) 0.5166(12) 0.043(3) Uani 1 1 d . . . . .
C4 C 0.8320(15) 0.4015(11) 0.9396(10) 0.041(3) Uani 1 1 d . . . . .

loop_
_atom_site_aniso_label
_atom_site_aniso_U_11
_atom_site_aniso_U_22
_atom_site_aniso_U_33
_atom_site_aniso_U_23
_atom_site_aniso_U_13
_atom_site_aniso_U_12
Bi1 0.0354(2) 0.0405(3) 0.0393(2) -0.02041(18) -0.01512(18) 0.00412(17)
Cd1 0.0427(5) 0.0380(5) 0.0439(5) -0.0190(4) -0.0201(4) 0.0053(4)
S1 0.0488(18) 0.0424(17) 0.0595(19) -0.0256(14) -0.0239(15) 0.0052(13)
S5 0.0412(17) 0.079(2) 0.0464(17) -0.0188(16) -0.0138(14) 0.0196(16)
S3 0.0516(19) 0.082(2) 0.0536(19) -0.0423(17) -0.0072(15) -0.0144(17)
S2 0.096(3) 0.064(2) 0.107(3) -0.058(2) -0.077(2) 0.0415(19)
S4 0.049(2) 0.147(4) 0.181(4) -0.140(3) -0.063(3) 0.045(2)
N4 0.030(5) 0.047(5) 0.045(5) -0.023(4) -0.022(4) 0.012(4)
N5 0.056(7) 0.040(6) 0.047(6) -0.008(5) -0.024(5) 0.003(5)
N3 0.046(6) 0.061(6) 0.061(6) -0.028(5) -0.020(5) -0.006(5)
N1 0.056(6) 0.049(6) 0.071(7) -0.025(5) -0.027(5) 0.001(5)
N2 0.075(7) 0.050(6) 0.068(7) -0.028(5) -0.035(6) 0.025(5)
C1 0.031(6) 0.031(6) 0.045(6) -0.015(5) -0.013(5) 0.002(5)
C3 0.039(7) 0.044(7) 0.043(7) -0.014(5) -0.011(5) -0.002(5)
C2 0.051(7) 0.045(7) 0.052(7) -0.028(6) -0.026(6) 0.020(6)
C5 0.048(7) 0.034(6) 0.052(7) -0.005(5) -0.029(6) 0.005(5)
C4 0.050(7) 0.038(6) 0.050(7) -0.026(5) -0.023(6) -0.004(5)

loop_
_atom_type_symbol
_atom_type_description
_atom_type_scat_dispersion_real
_atom_type_scat_dispersion_imag
_atom_type_scat_source
C C 0.0033 0.0016 'International Tables Vol C Tables 4.2.6.8 and 6.1.1.4'
N N 0.0061 0.0033 'International Tables Vol C Tables 4.2.6.8 and 6.1.1.4'
S S 0.1246 0.1234 'International Tables Vol C Tables 4.2.6.8 and 6.1.1.4'
Cd Cd -0.8075 1.2024 'International Tables Vol C Tables 4.2.6.8 and 6.1.1.4'
Bi Bi -4.1077 10.2566 'International Tables Vol C Tables 4.2.6.8 and 6.1.1.4'

loop_
_geom_angle_atom_site_label_1
_geom_angle_atom_site_label_2
_geom_angle_atom_site_label_3
_geom_angle
_geom_angle_site_symmetry_1
_geom_angle_site_symmetry_3
_geom_angle_publ_flag
S5 Bi1 S1 81.37(8) . 2_776 ?
S5 Bi1 S3 97.40(10) . 2_666 ?
S5 Bi1 S2 84.26(9) . 2_676 ?
S5 Bi1 S4 92.45(11) . 2_766 ?
S3 Bi1 S1 171.38(8) 2_666 2_776 ?
S3 Bi1 S2 85.19(10) 2_666 2_676 ?
S3 Bi1 S4 90.79(10) 2_666 2_766 ?
S2 Bi1 S1 103.12(9) 2_676 2_776 ?
S2 Bi1 S4 174.42(13) 2_676 2_766 ?
S4 Bi1 S1 80.77(10) 2_766 2_776 ?
N4 Cd1 N4 80.9(3) . 2_667 ?
N5 Cd1 N4 94.6(3) . . ?
N5 Cd1 N4 175.5(3) . 2_667 ?
N3 Cd1 N4 86.0(3) . . ?
N3 Cd1 N4 90.3(3) . 2_667 ?
N3 Cd1 N5 89.5(3) . . ?
N1 Cd1 N4 88.0(3) . . ?
N1 Cd1 N4 87.1(3) . 2_667 ?
N1 Cd1 N5 92.6(3) . . ?
N1 Cd1 N3 173.9(3) . . ?
N1 Cd1 N2 94.8(3) . . ?
N2 Cd1 N4 167.5(3) . . ?
N2 Cd1 N4 87.1(3) . 2_667 ?
N2 Cd1 N5 97.4(3) . . ?
N2 Cd1 N3 90.6(3) . . ?
C1 S1 Bi1 98.1(3) . 2_776 ?
C5 S5 Bi1 96.9(4) . . ?
C3 S3 Bi1 98.4(4) . 2_666 ?
C2 S2 Bi1 94.6(3) . 2_676 ?
C4 S4 Bi1 103.8(3) . 2_766 ?
Cd1 N4 Cd1 99.1(3) . 2_667 ?
C4 N4 Cd1 131.2(8) . . ?
C4 N4 Cd1 127.5(8) . 2_667 ?
C5 N5 Cd1 170.1(9) . . ?
C3 N3 Cd1 162.1(9) . . ?
C1 N1 Cd1 170.2(9) . . ?
C2 N2 Cd1 169.4(9) . . ?
N1 C1 S1 178.0(10) . . ?
N3 C3 S3 178.3(10) . . ?
N2 C2 S2 178.6(12) . . ?
N5 C5 S5 178.3(10) . . ?
N4 C4 S4 176.2(9) . . ?

loop_
_geom_bond_atom_site_label_1
_geom_bond_atom_site_label_2
_geom_bond_distance
_geom_bond_site_symmetry_2
_geom_bond_publ_flag
Bi1 S1 2.987(3) 2_776 ?
Bi1 S5 2.675(3) . ?
Bi1 S3 2.713(3) 2_666 ?
Bi1 S2 2.771(3) 2_676 ?
Bi1 S4 2.840(3) 2_766 ?
Cd1 N4 2.499(8) 2_667 ?
Cd1 N4 2.411(8) . ?
Cd1 N5 2.304(10) . ?
Cd1 N3 2.299(9) . ?
Cd1 N1 2.252(9) . ?
Cd1 N2 2.263(10) . ?
S1 C1 1.676(10) . ?
S5 C5 1.669(12) . ?
S3 C3 1.660(11) . ?
S2 C2 1.684(11) . ?
S4 C4 1.652(12) . ?
N4 C4 1.151(11) . ?
N5 C5 1.137(12) . ?
N3 C3 1.144(11) . ?
N1 C1 1.148(11) . ?
N2 C2 1.131(12) . ?
